data_4068288
loop_
_publ_author_name
'Tomasik, Adam C.'
'Mitra, Amitabha'
'West, Robert'

_publ_section_title
;
 Synthesis and Reactivity of Three New N-Heterocyclic Silylenes
;
_journal_issue 1
_journal_name_full Organometallics
_journal_page_first 378
_journal_paper_doi 10.1021/om8006147
_journal_volume 28
_journal_year 2009
_chemical_formula_moiety 'C34 H60 N6 O0.50 Si'
_chemical_formula_sum 'C34 H60 N6 O0.5 Si'
_chemical_formula_weight 588.97
_chemical_name_systematic
; 
 ? 
;
_space_group_IT_number 2
_symmetry_cell_setting triclinic
_symmetry_Int_Tables_number 2
_symmetry_space_group_name_Hall '-P 1'
_symmetry_space_group_name_H-M 'P -1'
_atom_sites_solution_hydrogens geom
_atom_sites_solution_primary direct
_atom_sites_solution_secondary difmap
_cell_angle_alpha 84.18(3)
_cell_angle_beta 78.67(4)
_cell_angle_gamma 74.32(4)
_cell_formula_units_Z 4
_cell_length_a 11.927(8)
_cell_length_b 15.120(11)
_cell_length_c 19.799(11)
_cell_measurement_reflns_used 4796
_cell_measurement_temperature 103(2)
_cell_measurement_theta_max 69.88
_cell_measurement_theta_min 2.28
_cell_volume 3366(4)
_computing_cell_refinement 'SAINT Ver. 7.24A (Bruker-AXS, 2007)'
_computing_data_collection 'APEX2 Ver. 2.1-4 (Bruker-AXS, 2007)'
_computing_data_reduction 'SAINT Ver. 7.24A'
_computing_molecular_graphics SHELXTL
_computing_publication_material SHELXTL
_computing_structure_refinement SHELXTL
_computing_structure_solution 'SHELXTL (Sheldrick, 2008)'
_diffrn_ambient_temperature 103(2)
_diffrn_measured_fraction_theta_full 0.978
_diffrn_measured_fraction_theta_max 0.978
_diffrn_measurement_device_type 'Bruker SMART APEX2 area detector'
_diffrn_measurement_method '0.50\% \w and 0.5 \% \f scans'
_diffrn_radiation_monochromator graphite
_diffrn_radiation_source 'fine-focus sealed tube'
_diffrn_radiation_type Cu-K\a
_diffrn_radiation_wavelength 1.54178
_diffrn_reflns_av_R_equivalents 0.0000
_diffrn_reflns_av_sigmaI/netI 0.0212
_diffrn_reflns_limit_h_max 14
_diffrn_reflns_limit_h_min -14
_diffrn_reflns_limit_k_max 18
_diffrn_reflns_limit_k_min -18
_diffrn_reflns_limit_l_max 24
_diffrn_reflns_limit_l_min 0
_diffrn_reflns_number 35544
_diffrn_reflns_theta_full 69.88
_diffrn_reflns_theta_max 69.88
_diffrn_reflns_theta_min 2.28
_exptl_absorpt_coefficient_mu 0.862
_exptl_absorpt_correction_T_max 0.8533
_exptl_absorpt_correction_T_min 0.7409
_exptl_absorpt_correction_type multi-scan
_exptl_absorpt_process_details
;
SADABS  (Bruker-AXS, 2007)
;
_exptl_crystal_colour colourless
_exptl_crystal_density_diffrn 1.162
_exptl_crystal_density_method 'not measured'
_exptl_crystal_description block
_exptl_crystal_F_000 1296
_exptl_crystal_size_max 0.37
_exptl_crystal_size_mid 0.28
_exptl_crystal_size_min 0.19
_refine_diff_density_max 0.570
_refine_diff_density_min -0.307
_refine_diff_density_rms 0.047
_refine_ls_extinction_method none
_refine_ls_goodness_of_fit_ref 1.058
_refine_ls_hydrogen_treatment constr
_refine_ls_matrix_type full
_refine_ls_number_parameters 782
_refine_ls_number_reflns 23636
_refine_ls_number_restraints 35
_refine_ls_restrained_S_all 1.081
_refine_ls_R_factor_all 0.0502
_refine_ls_R_factor_gt 0.0440
_refine_ls_shift/su_max 0.001
_refine_ls_shift/su_mean 0.000
_refine_ls_structure_factor_coef Fsqd
_refine_ls_weighting_details 'calc w=1/[\s^2^(Fo^2^)+(0.0685P)^2^+0.8992P] where P=(Fo^2^+2Fc^2^)/3'
_refine_ls_weighting_scheme calc
_refine_ls_wR_factor_gt 0.1194
_refine_ls_wR_factor_ref 0.1244
_reflns_number_gt 20833
_reflns_number_total 23636
_reflns_threshold_expression I>2\s(I)
_cod_data_source_file om8006147_si_002.cif
_cod_data_source_block west151
_cod_depositor_comments
;
The following automatic conversions were performed:

'_symmetry_cell_setting' value 'Triclinic' changed to 'triclinic'
according to /home/saulius/struct/CIF-dictionaries/cif_core.dic
dictionary named 'cif_core.dic' version 2.4.2 from 2011-04-26.

Automatic conversion script
Id: cif_fix_values 1715 2011-07-08 13:25:40Z adriana 
;
_cod_original_sg_symbol_Hall '-P 1        '
_cod_original_sg_symbol_H-M 'P -1        '
_cod_original_formula_sum 'C34 H60 N6 O0.50 Si'
_cod_database_code 4068288

loop_
_symmetry_equiv_pos_as_xyz
'x, y, z'
'-x, -y, -z'

loop_
_atom_site_label
_atom_site_type_symbol
_atom_site_fract_x
_atom_site_fract_y
_atom_site_fract_z
_atom_site_U_iso_or_equiv
_atom_site_adp_type
_atom_site_occupancy
_atom_site_symmetry_multiplicity
_atom_site_calc_flag
_atom_site_refinement_flags
_atom_site_disorder_assembly
_atom_site_disorder_group
Si1 Si 0.94043(3) 0.83581(2) 0.214261(16) 0.01408(8) Uani 1 1 d . . .
Si2 Si 0.38490(3) 0.31156(2) 0.247884(16) 0.01509(8) Uani 1 1 d . . .
N1 N 0.87774(9) 0.85718(7) 0.14095(5) 0.0167(2) Uani 1 1 d . . .
N2 N 0.87818(9) 0.94259(7) 0.24475(5) 0.0175(2) Uani 1 1 d . . .
N3 N 1.09229(9) 0.78808(7) 0.20975(5) 0.0160(2) Uani 1 1 d . . .
N4 N 1.11840(9) 0.70405(7) 0.24631(5) 0.0200(2) Uani 1 1 d . . .
N5 N 1.02809(9) 0.67873(7) 0.27770(5) 0.0207(2) Uani 1 1 d . . .
N6 N 0.92247(9) 0.74012(7) 0.26834(5) 0.0169(2) Uani 1 1 d . . .
N7 N 0.29298(9) 0.32122(7) 0.18872(5) 0.0178(2) Uani 1 1 d . . .
N8 N 0.30374(9) 0.40756(7) 0.28961(5) 0.0180(2) Uani 1 1 d . . .
N9 N 0.42926(9) 0.20790(7) 0.29539(5) 0.0168(2) Uani 1 1 d . . .
N10 N 0.55093(9) 0.17285(7) 0.28523(5) 0.0206(2) Uani 1 1 d . . .
N11 N 0.60767(9) 0.22190(7) 0.24423(5) 0.0213(2) Uani 1 1 d . . .
N12 N 0.53609(9) 0.30098(7) 0.21834(5) 0.0173(2) Uani 1 1 d . . .
C1 C 0.98033(11) 0.69944(9) 0.10427(6) 0.0220(3) Uani 1 1 d . . .
H1A H 1.0565 0.7100 0.1076 0.033 Uiso 1 1 calc R . .
H1B H 0.9920 0.6565 0.0681 0.033 Uiso 1 1 calc R . .
H1C H 0.9469 0.6733 0.1485 0.033 Uiso 1 1 calc R . .
C2 C 0.78047(12) 0.76646(10) 0.08066(7) 0.0255(3) Uani 1 1 d . . .
H2A H 0.7403 0.7512 0.1267 0.038 Uiso 1 1 calc R . .
H2B H 0.7995 0.7135 0.0519 0.038 Uiso 1 1 calc R . .
H2C H 0.7285 0.8192 0.0596 0.038 Uiso 1 1 calc R . .
C3 C 0.94842(12) 0.82623(9) 0.01494(6) 0.0242(3) Uani 1 1 d . . .
H3A H 0.8919 0.8811 -0.0003 0.036 Uiso 1 1 calc R . .
H3B H 0.9652 0.7783 -0.0181 0.036 Uiso 1 1 calc R . .
H3C H 1.0219 0.8418 0.0177 0.036 Uiso 1 1 calc R . .
C4 C 0.89527(11) 0.79086(9) 0.08654(6) 0.0187(3) Uani 1 1 d . . .
C5 C 0.80842(11) 0.95613(9) 0.13565(6) 0.0196(3) Uani 1 1 d . . .
C6 C 0.68972(11) 0.97210(10) 0.11125(7) 0.0245(3) Uani 1 1 d . . .
H6A H 0.7041 0.9613 0.0620 0.037 Uiso 1 1 calc R . .
H6B H 0.6435 1.0356 0.1190 0.037 Uiso 1 1 calc R . .
H6C H 0.6458 0.9296 0.1372 0.037 Uiso 1 1 calc R . .
C7 C 0.87955(12) 1.01895(9) 0.09076(7) 0.0232(3) Uani 1 1 d . . .
H7A H 0.9481 1.0187 0.1112 0.035 Uiso 1 1 calc R . .
H7B H 0.8291 1.0818 0.0884 0.035 Uiso 1 1 calc R . .
H7C H 0.9066 0.9963 0.0442 0.035 Uiso 1 1 calc R . .
C8 C 0.77926(11) 0.98832(9) 0.20945(6) 0.0205(3) Uani 1 1 d . . .
H8A H 0.7665 1.0559 0.2086 0.025 Uiso 1 1 calc R . .
H8B H 0.7060 0.9727 0.2342 0.025 Uiso 1 1 calc R . .
C9 C 0.88682(11) 0.98529(8) 0.30678(6) 0.0191(3) Uani 1 1 d . . .
C10 C 0.76679(11) 1.00739(9) 0.35633(6) 0.0241(3) Uani 1 1 d . . .
H10A H 0.7073 1.0502 0.3328 0.036 Uiso 1 1 calc R . .
H10B H 0.7746 1.0355 0.3971 0.036 Uiso 1 1 calc R . .
H10C H 0.7422 0.9505 0.3706 0.036 Uiso 1 1 calc R . .
C11 C 0.92473(13) 1.07487(9) 0.28556(7) 0.0273(3) Uani 1 1 d . . .
H11A H 1.0009 1.0616 0.2540 0.041 Uiso 1 1 calc R . .
H11B H 0.9326 1.1021 0.3267 0.041 Uiso 1 1 calc R . .
H11C H 0.8649 1.1181 0.2625 0.041 Uiso 1 1 calc R . .
C12 C 0.97739(11) 0.91964(9) 0.34499(6) 0.0209(3) Uani 1 1 d . . .
H12A H 0.9531 0.8625 0.3587 0.031 Uiso 1 1 calc R . .
H12B H 0.9826 0.9482 0.3861 0.031 Uiso 1 1 calc R . .
H12C H 1.0549 0.9059 0.3147 0.031 Uiso 1 1 calc R . .
C13 C 0.81849(11) 0.71129(8) 0.30801(6) 0.0181(2) Uani 1 1 d . . .
C14 C 0.82355(12) 0.70341(9) 0.38558(6) 0.0221(3) Uani 1 1 d . . .
H14A H 0.8967 0.6575 0.3942 0.026 Uiso 1 1 calc R . .
H14B H 0.8253 0.7634 0.4006 0.026 Uiso 1 1 calc R . .
C15 C 0.71519(13) 0.67426(9) 0.42725(7) 0.0264(3) Uani 1 1 d . . .
H15 H 0.7195 0.6694 0.4775 0.032 Uiso 1 1 calc R . .
C16 C 0.71410(15) 0.58045(10) 0.40446(7) 0.0332(3) Uani 1 1 d . . .
H16A H 0.7872 0.5339 0.4124 0.040 Uiso 1 1 calc R . .
H16B H 0.6455 0.5605 0.4318 0.040 Uiso 1 1 calc R . .
C17 C 0.70618(14) 0.58900(10) 0.32755(7) 0.0337(3) Uani 1 1 d . . .
H17 H 0.7044 0.5283 0.3125 0.040 Uiso 1 1 calc R . .
C18 C 0.59399(14) 0.66117(12) 0.31515(8) 0.0371(4) Uani 1 1 d . . .
H18A H 0.5237 0.6427 0.3416 0.045 Uiso 1 1 calc R . .
H18B H 0.5887 0.6660 0.2656 0.045 Uiso 1 1 calc R . .
C19 C 0.59649(12) 0.75415(10) 0.33780(7) 0.0290(3) Uani 1 1 d . . .
H19 H 0.5229 0.8014 0.3297 0.035 Uiso 1 1 calc R . .
C20 C 0.70523(11) 0.78292(9) 0.29586(7) 0.0231(3) Uani 1 1 d . . .
H20A H 0.7006 0.7885 0.2462 0.028 Uiso 1 1 calc R . .
H20B H 0.7064 0.8436 0.3099 0.028 Uiso 1 1 calc R . .
C21 C 0.60300(13) 0.74589(10) 0.41467(7) 0.0293(3) Uani 1 1 d . . .
H21A H 0.6032 0.8061 0.4301 0.035 Uiso 1 1 calc R . .
H21B H 0.5329 0.7276 0.4416 0.035 Uiso 1 1 calc R . .
C22 C 0.81493(13) 0.61762(9) 0.28570(7) 0.0268(3) Uani 1 1 d . . .
H22A H 0.8112 0.6219 0.2359 0.032 Uiso 1 1 calc R . .
H22B H 0.8879 0.5706 0.2932 0.032 Uiso 1 1 calc R . .
C23 C 1.20105(10) 0.81267(8) 0.17310(6) 0.0170(2) Uani 1 1 d . . .
C24 C 1.16633(11) 0.90538(8) 0.13317(6) 0.0188(3) Uani 1 1 d . . .
H24A H 1.1197 0.9531 0.1656 0.023 Uiso 1 1 calc R . .
H24B H 1.1165 0.9007 0.0998 0.023 Uiso 1 1 calc R . .
C25 C 1.27765(11) 0.93306(9) 0.09445(7) 0.0221(3) Uani 1 1 d . . .
H25 H 1.2538 0.9936 0.0688 0.027 Uiso 1 1 calc R . .
C26 C 1.35395(12) 0.94132(10) 0.14621(7) 0.0263(3) Uani 1 1 d . . .
H26A H 1.3086 0.9888 0.1792 0.032 Uiso 1 1 calc R . .
H26B H 1.4252 0.9601 0.1216 0.032 Uiso 1 1 calc R . .
C27 C 1.39078(11) 0.84819(10) 0.18531(7) 0.0258(3) Uani 1 1 d . . .
H27 H 1.4409 0.8533 0.2190 0.031 Uiso 1 1 calc R . .
C28 C 1.46133(11) 0.77511(10) 0.13420(7) 0.0288(3) Uani 1 1 d . . .
H28A H 1.5335 0.7923 0.1093 0.035 Uiso 1 1 calc R . .
H28B H 1.4858 0.7151 0.1594 0.035 Uiso 1 1 calc R . .
C29 C 1.38462(11) 0.76729(9) 0.08270(7) 0.0248(3) Uani 1 1 d . . .
H29 H 1.4307 0.7194 0.0494 0.030 Uiso 1 1 calc R . .
C30 C 1.34872(11) 0.85985(10) 0.04322(7) 0.0248(3) Uani 1 1 d . . .
H30A H 1.3001 0.8549 0.0093 0.030 Uiso 1 1 calc R . .
H30B H 1.4202 0.8776 0.0179 0.030 Uiso 1 1 calc R . .
C31 C 1.27330(11) 0.73993(9) 0.12135(7) 0.0220(3) Uani 1 1 d . . .
H31A H 1.2963 0.6795 0.1462 0.026 Uiso 1 1 calc R . .
H31B H 1.2242 0.7342 0.0879 0.026 Uiso 1 1 calc R . .
C32 C 1.27921(11) 0.82084(9) 0.22436(6) 0.0225(3) Uani 1 1 d . . .
H32A H 1.2341 0.8678 0.2578 0.027 Uiso 1 1 calc R . .
H32B H 1.3023 0.7613 0.2504 0.027 Uiso 1 1 calc R . .
C33 C 0.41658(11) 0.17684(9) 0.13773(6) 0.0215(3) Uani 1 1 d . . .
H33A H 0.4877 0.1982 0.1360 0.032 Uiso 1 1 calc R . .
H33B H 0.4291 0.1366 0.0996 0.032 Uiso 1 1 calc R . .
H33C H 0.4003 0.1426 0.1817 0.032 Uiso 1 1 calc R . .
C34 C 0.20405(12) 0.22154(10) 0.13147(7) 0.0251(3) Uani 1 1 d . . .
H34A H 0.1849 0.1898 0.1762 0.038 Uiso 1 1 calc R . .
H34B H 0.2230 0.1782 0.0948 0.038 Uiso 1 1 calc R . .
H34C H 0.1360 0.2723 0.1236 0.038 Uiso 1 1 calc R . .
C35 C 0.34196(12) 0.30800(9) 0.05986(6) 0.0243(3) Uani 1 1 d . . .
H35A H 0.2716 0.3544 0.0493 0.036 Uiso 1 1 calc R . .
H35B H 0.3686 0.2623 0.0245 0.036 Uiso 1 1 calc R . .
H35C H 0.4051 0.3378 0.0606 0.036 Uiso 1 1 calc R . .
C36 C 0.31118(11) 0.25979(9) 0.13117(6) 0.0195(3) Uani 1 1 d . . .
C37 C 0.18381(11) 0.39903(9) 0.20505(6) 0.0203(3) Uani 1 1 d . . .
C38 C 0.07898(11) 0.36789(9) 0.25005(7) 0.0249(3) Uani 1 1 d . . .
H38A H 0.0614 0.3199 0.2272 0.037 Uiso 1 1 calc R . .
H38B H 0.0094 0.4205 0.2565 0.037 Uiso 1 1 calc R . .
H38C H 0.0995 0.3435 0.2951 0.037 Uiso 1 1 calc R . .
C39 C 0.14088(12) 0.45744(9) 0.14247(7) 0.0260(3) Uani 1 1 d . . .
H39A H 0.2074 0.4761 0.1127 0.039 Uiso 1 1 calc R . .
H39B H 0.0792 0.5123 0.1583 0.039 Uiso 1 1 calc R . .
H39C H 0.1087 0.4212 0.1165 0.039 Uiso 1 1 calc R . .
C40 C 0.22086(11) 0.46341(9) 0.24662(6) 0.0211(3) Uani 1 1 d . . .
H40A H 0.2591 0.5059 0.2149 0.025 Uiso 1 1 calc R . .
H40B H 0.1504 0.5005 0.2761 0.025 Uiso 1 1 calc R . .
C41 C 0.31765(11) 0.45145(9) 0.34991(6) 0.0207(3) Uani 1 1 d . . .
C42 C 0.20478(13) 0.46018(11) 0.40488(7) 0.0315(3) Uani 1 1 d . . .
H42A H 0.1371 0.5000 0.3862 0.047 Uiso 1 1 calc R . .
H42B H 0.2144 0.4870 0.4458 0.047 Uiso 1 1 calc R . .
H42C H 0.1910 0.3991 0.4176 0.047 Uiso 1 1 calc R . .
C43 C 0.33719(14) 0.54734(9) 0.32944(8) 0.0311(3) Uani 1 1 d . . .
H43A H 0.4082 0.5424 0.2939 0.047 Uiso 1 1 calc R . .
H43B H 0.3474 0.5745 0.3700 0.047 Uiso 1 1 calc R . .
H43C H 0.2685 0.5865 0.3113 0.047 Uiso 1 1 calc R . .
C44 C 0.42368(12) 0.39320(9) 0.38011(7) 0.0240(3) Uani 1 1 d . . .
H44A H 0.4119 0.3319 0.3945 0.036 Uiso 1 1 calc R . .
H44B H 0.4318 0.4226 0.4201 0.036 Uiso 1 1 calc R . .
H44C H 0.4956 0.3876 0.3452 0.036 Uiso 1 1 calc R . .
C45 C 0.36870(11) 0.14660(8) 0.34306(6) 0.0175(2) Uani 1 1 d . . .
C46 C 0.39897(12) 0.14172(9) 0.41561(6) 0.0239(3) Uani 1 1 d . . .
H46A H 0.3757 0.2042 0.4333 0.029 Uiso 1 1 calc R . .
H46B H 0.4854 0.1172 0.4133 0.029 Uiso 1 1 calc R . .
C47 C 0.33345(13) 0.07914(10) 0.46479(7) 0.0274(3) Uani 1 1 d . . .
H47 H 0.3535 0.0768 0.5118 0.033 Uiso 1 1 calc R . .
C48 C 0.37131(13) -0.01818(10) 0.43832(7) 0.0294(3) Uani 1 1 d . . .
H48A H 0.3299 -0.0588 0.4701 0.035 Uiso 1 1 calc R . .
H48B H 0.4575 -0.0437 0.4361 0.035 Uiso 1 1 calc R . .
C49 C 0.34008(13) -0.01355(9) 0.36635(7) 0.0266(3) Uani 1 1 d . . .
H49 H 0.3643 -0.0768 0.3487 0.032 Uiso 1 1 calc R . .
C50 C 0.20659(12) 0.02498(10) 0.37055(7) 0.0270(3) Uani 1 1 d . . .
H50A H 0.1643 -0.0151 0.4023 0.032 Uiso 1 1 calc R . .
H50B H 0.1858 0.0264 0.3244 0.032 Uiso 1 1 calc R . .
C51 C 0.16909(12) 0.12223(9) 0.39673(7) 0.0240(3) Uani 1 1 d . . .
H51 H 0.0819 0.1476 0.3993 0.029 Uiso 1 1 calc R . .
C52 C 0.23482(11) 0.18404(9) 0.34768(6) 0.0204(3) Uani 1 1 d . . .
H52A H 0.2143 0.1872 0.3013 0.024 Uiso 1 1 calc R . .
H52B H 0.2099 0.2471 0.3645 0.024 Uiso 1 1 calc R . .
C53 C 0.20037(13) 0.11795(10) 0.46885(7) 0.0279(3) Uani 1 1 d . . .
H53A H 0.1758 0.1804 0.4868 0.034 Uiso 1 1 calc R . .
H53B H 0.1577 0.0783 0.5008 0.034 Uiso 1 1 calc R . .
C54 C 0.40559(12) 0.04823(9) 0.31712(7) 0.0228(3) Uani 1 1 d . . .
H54A H 0.3868 0.0499 0.2704 0.027 Uiso 1 1 calc R . .
H54B H 0.4920 0.0229 0.3142 0.027 Uiso 1 1 calc R . .
C55 C 0.60556(11) 0.35648(8) 0.17126(6) 0.0181(2) Uani 1 1 d . . .
C56 C 0.52288(12) 0.44437(9) 0.14591(6) 0.0219(3) Uani 1 1 d . . .
H56A H 0.4772 0.4808 0.1858 0.026 Uiso 1 1 calc R . .
H56B H 0.4663 0.4282 0.1219 0.026 Uiso 1 1 calc R . .
C57 C 0.59518(13) 0.50184(9) 0.09640(7) 0.0264(3) Uani 1 1 d . . .
H57 H 0.5404 0.5589 0.0799 0.032 Uiso 1 1 calc R . .
C58 C 0.68106(13) 0.52829(9) 0.13428(7) 0.0290(3) Uani 1 1 d . . .
H58A H 0.7273 0.5659 0.1027 0.035 Uiso 1 1 calc R . .
H58B H 0.6360 0.5654 0.1739 0.035 Uiso 1 1 calc R . .
C59 C 0.76492(12) 0.44107(10) 0.15978(7) 0.0260(3) Uani 1 1 d . . .
H59 H 0.8204 0.4584 0.1848 0.031 Uiso 1 1 calc R . .
C60 C 0.83596(12) 0.38448(10) 0.09800(7) 0.0286(3) Uani 1 1 d . . .
H60A H 0.8903 0.3280 0.1143 0.034 Uiso 1 1 calc R . .
H60B H 0.8839 0.4209 0.0665 0.034 Uiso 1 1 calc R . .
C61 C 0.75011(12) 0.35869(10) 0.05961(7) 0.0267(3) Uani 1 1 d . . .
H61 H 0.7960 0.3221 0.0192 0.032 Uiso 1 1 calc R . .
C62 C 0.67768(12) 0.30126(9) 0.10850(6) 0.0225(3) Uani 1 1 d . . .
H62A H 0.7314 0.2443 0.1245 0.027 Uiso 1 1 calc R . .
H62B H 0.6233 0.2836 0.0836 0.027 Uiso 1 1 calc R . .
C63 C 0.66615(13) 0.44594(10) 0.03436(7) 0.0296(3) Uani 1 1 d . . .
H63A H 0.6115 0.4292 0.0092 0.036 Uiso 1 1 calc R . .
H63B H 0.7121 0.4833 0.0024 0.036 Uiso 1 1 calc R . .
C64 C 0.69232(11) 0.38342(9) 0.20876(6) 0.0220(3) Uani 1 1 d . . .
H64A H 0.6475 0.4192 0.2491 0.026 Uiso 1 1 calc R . .
H64B H 0.7462 0.3272 0.2257 0.026 Uiso 1 1 calc R . .
O1S O 0.80215(18) 0.17253(12) 0.45863(10) 0.0610(6) Uani 0.753(3) 1 d PD A 1
C1S C 0.7234(2) 0.24124(18) 0.42466(17) 0.0619(8) Uani 0.753(3) 1 d PD A 1
H1S1 H 0.6469 0.2631 0.4558 0.074 Uiso 0.753(3) 1 calc PR A 1
H1S2 H 0.7089 0.2175 0.3832 0.074 Uiso 0.753(3) 1 calc PR A 1
C2S C 0.7841(6) 0.3170(3) 0.4050(3) 0.142(3) Uani 0.753(3) 1 d PD A 1
H2S1 H 0.7259 0.3773 0.4019 0.170 Uiso 0.753(3) 1 calc PR A 1
H2S2 H 0.8385 0.3065 0.3602 0.170 Uiso 0.753(3) 1 calc PR A 1
C3S C 0.8560(5) 0.3124(2) 0.4668(3) 0.1114(19) Uani 0.753(3) 1 d PD A 1
H3S1 H 0.9403 0.3105 0.4492 0.134 Uiso 0.753(3) 1 calc PR A 1
H3S2 H 0.8200 0.3645 0.4972 0.134 Uiso 0.753(3) 1 calc PR A 1
C4S C 0.8406(3) 0.2185(2) 0.50423(13) 0.0565(7) Uani 0.753(3) 1 d PD A 1
H4S1 H 0.9168 0.1810 0.5161 0.068 Uiso 0.753(3) 1 calc PR A 1
H4S2 H 0.7816 0.2297 0.5473 0.068 Uiso 0.753(3) 1 calc PR A 1
O2S O 0.8383(10) 0.2959(9) 0.4422(6) 0.120(2) Uiso 0.247(3) 1 d PD A 2
C5S C 0.8780(13) 0.2818(12) 0.5079(7) 0.120(2) Uiso 0.247(3) 1 d PD A 2
H5S1 H 0.8831 0.3406 0.5234 0.144 Uiso 0.247(3) 1 calc PR A 2
H5S2 H 0.9569 0.2376 0.5044 0.144 Uiso 0.247(3) 1 calc PR A 2
C6S C 0.7837(12) 0.2428(10) 0.5591(7) 0.120(2) Uiso 0.247(3) 1 d PD A 2
H6S1 H 0.7893 0.1776 0.5526 0.144 Uiso 0.247(3) 1 calc PR A 2
H6S2 H 0.7823 0.2524 0.6080 0.144 Uiso 0.247(3) 1 calc PR A 2
C7S C 0.6894(10) 0.3063(10) 0.5305(6) 0.120(2) Uiso 0.247(3) 1 d PD A 2
H7S1 H 0.6162 0.2853 0.5451 0.144 Uiso 0.247(3) 1 calc PR A 2
H7S2 H 0.6751 0.3674 0.5492 0.144 Uiso 0.247(3) 1 calc PR A 2
C8S C 0.7131(12) 0.3149(12) 0.4592(7) 0.120(2) Uiso 0.247(3) 1 d PD A 2
H8S1 H 0.6757 0.3779 0.4425 0.144 Uiso 0.247(3) 1 calc PR A 2
H8S2 H 0.6836 0.2704 0.4387 0.144 Uiso 0.247(3) 1 calc PR A 2

loop_
_atom_site_aniso_label
_atom_site_aniso_U_11
_atom_site_aniso_U_22
_atom_site_aniso_U_33
_atom_site_aniso_U_23
_atom_site_aniso_U_13
_atom_site_aniso_U_12
Si1 0.01361(15) 0.01395(16) 0.01458(15) 0.00048(12) -0.00355(12) -0.00305(12)
Si2 0.01641(16) 0.01404(16) 0.01490(16) -0.00039(12) -0.00472(12) -0.00277(13)
N1 0.0159(5) 0.0186(5) 0.0157(5) 0.0009(4) -0.0043(4) -0.0040(4)
N2 0.0163(5) 0.0157(5) 0.0193(5) -0.0001(4) -0.0044(4) -0.0015(4)
N3 0.0157(5) 0.0142(5) 0.0177(5) 0.0002(4) -0.0047(4) -0.0023(4)
N4 0.0209(5) 0.0159(5) 0.0216(5) 0.0027(4) -0.0052(4) -0.0021(4)
N5 0.0199(5) 0.0176(5) 0.0222(5) 0.0017(4) -0.0044(4) -0.0015(4)
N6 0.0171(5) 0.0156(5) 0.0175(5) 0.0000(4) -0.0036(4) -0.0031(4)
N7 0.0185(5) 0.0173(5) 0.0173(5) -0.0015(4) -0.0060(4) -0.0017(4)
N8 0.0210(5) 0.0154(5) 0.0173(5) -0.0015(4) -0.0063(4) -0.0015(4)
N9 0.0163(5) 0.0163(5) 0.0173(5) 0.0001(4) -0.0048(4) -0.0026(4)
N10 0.0175(5) 0.0198(5) 0.0238(5) 0.0025(4) -0.0054(4) -0.0034(4)
N11 0.0189(5) 0.0191(5) 0.0251(6) 0.0027(4) -0.0067(4) -0.0029(4)
N12 0.0175(5) 0.0152(5) 0.0190(5) 0.0005(4) -0.0051(4) -0.0029(4)
C1 0.0225(6) 0.0231(6) 0.0206(6) -0.0038(5) -0.0052(5) -0.0041(5)
C2 0.0223(6) 0.0297(7) 0.0284(7) -0.0022(6) -0.0089(5) -0.0098(6)
C3 0.0307(7) 0.0266(7) 0.0169(6) -0.0013(5) -0.0038(5) -0.0101(6)
C4 0.0192(6) 0.0219(6) 0.0169(6) -0.0016(5) -0.0050(5) -0.0070(5)
C5 0.0162(6) 0.0193(6) 0.0207(6) 0.0013(5) -0.0041(5) -0.0004(5)
C6 0.0199(6) 0.0277(7) 0.0242(7) 0.0000(5) -0.0077(5) -0.0013(5)
C7 0.0234(6) 0.0200(6) 0.0232(6) 0.0017(5) -0.0024(5) -0.0026(5)
C8 0.0175(6) 0.0192(6) 0.0229(6) -0.0004(5) -0.0045(5) -0.0009(5)
C9 0.0204(6) 0.0176(6) 0.0188(6) -0.0034(5) -0.0026(5) -0.0039(5)
C10 0.0223(6) 0.0276(7) 0.0192(6) -0.0034(5) -0.0030(5) -0.0007(5)
C11 0.0375(8) 0.0211(7) 0.0251(7) -0.0027(5) -0.0044(6) -0.0105(6)
C12 0.0197(6) 0.0215(6) 0.0218(6) -0.0035(5) -0.0051(5) -0.0038(5)
C13 0.0212(6) 0.0183(6) 0.0157(6) -0.0013(5) -0.0012(5) -0.0076(5)
C14 0.0293(7) 0.0214(6) 0.0170(6) -0.0008(5) -0.0047(5) -0.0086(5)
C15 0.0385(8) 0.0273(7) 0.0156(6) -0.0010(5) -0.0002(5) -0.0155(6)
C16 0.0442(9) 0.0257(7) 0.0299(8) 0.0010(6) 0.0055(6) -0.0185(7)
C17 0.0453(9) 0.0318(8) 0.0299(8) -0.0124(6) 0.0062(6) -0.0250(7)
C18 0.0353(8) 0.0578(10) 0.0278(8) -0.0080(7) 0.0006(6) -0.0305(8)
C19 0.0212(7) 0.0390(8) 0.0269(7) -0.0002(6) -0.0005(5) -0.0110(6)
C20 0.0202(6) 0.0279(7) 0.0209(6) 0.0015(5) -0.0028(5) -0.0072(5)
C21 0.0300(7) 0.0320(8) 0.0261(7) -0.0068(6) 0.0064(6) -0.0146(6)
C22 0.0364(8) 0.0243(7) 0.0222(7) -0.0073(5) 0.0025(6) -0.0152(6)
C23 0.0147(6) 0.0183(6) 0.0179(6) -0.0005(5) -0.0037(5) -0.0035(5)
C24 0.0157(6) 0.0193(6) 0.0210(6) -0.0004(5) -0.0047(5) -0.0027(5)
C25 0.0194(6) 0.0212(6) 0.0255(7) 0.0026(5) -0.0042(5) -0.0058(5)
C26 0.0217(6) 0.0282(7) 0.0316(7) -0.0051(6) -0.0018(5) -0.0115(6)
C27 0.0181(6) 0.0372(8) 0.0255(7) -0.0017(6) -0.0080(5) -0.0101(6)
C28 0.0149(6) 0.0342(8) 0.0342(8) 0.0037(6) -0.0039(5) -0.0032(6)
C29 0.0192(6) 0.0263(7) 0.0254(7) -0.0056(5) 0.0019(5) -0.0024(5)
C30 0.0200(6) 0.0329(7) 0.0208(6) -0.0010(5) -0.0002(5) -0.0084(6)
C31 0.0204(6) 0.0195(6) 0.0246(7) -0.0035(5) -0.0016(5) -0.0034(5)
C32 0.0186(6) 0.0295(7) 0.0204(6) -0.0007(5) -0.0059(5) -0.0064(5)
C33 0.0252(6) 0.0203(6) 0.0199(6) -0.0047(5) -0.0065(5) -0.0041(5)
C34 0.0254(7) 0.0287(7) 0.0245(7) -0.0048(5) -0.0081(5) -0.0088(6)
C35 0.0294(7) 0.0263(7) 0.0172(6) -0.0024(5) -0.0061(5) -0.0054(6)
C36 0.0219(6) 0.0209(6) 0.0175(6) -0.0031(5) -0.0068(5) -0.0052(5)
C37 0.0201(6) 0.0200(6) 0.0194(6) -0.0003(5) -0.0071(5) -0.0004(5)
C38 0.0209(6) 0.0248(7) 0.0273(7) -0.0035(5) -0.0062(5) -0.0008(5)
C39 0.0276(7) 0.0239(7) 0.0244(7) 0.0003(5) -0.0114(5) 0.0013(6)
C40 0.0218(6) 0.0175(6) 0.0222(6) -0.0013(5) -0.0065(5) 0.0003(5)
C41 0.0243(6) 0.0181(6) 0.0200(6) -0.0044(5) -0.0063(5) -0.0030(5)
C42 0.0299(7) 0.0396(8) 0.0237(7) -0.0113(6) -0.0026(6) -0.0047(6)
C43 0.0459(9) 0.0206(7) 0.0327(8) -0.0020(6) -0.0178(7) -0.0104(6)
C44 0.0284(7) 0.0231(7) 0.0220(6) -0.0042(5) -0.0101(5) -0.0039(6)
C45 0.0197(6) 0.0171(6) 0.0169(6) 0.0002(5) -0.0051(5) -0.0057(5)
C46 0.0299(7) 0.0279(7) 0.0194(6) 0.0030(5) -0.0100(5) -0.0139(6)
C47 0.0363(8) 0.0339(8) 0.0179(6) 0.0060(5) -0.0110(5) -0.0173(6)
C48 0.0289(7) 0.0269(7) 0.0333(8) 0.0131(6) -0.0095(6) -0.0109(6)
C49 0.0324(7) 0.0179(6) 0.0295(7) -0.0014(5) -0.0019(6) -0.0091(6)
C50 0.0317(7) 0.0321(8) 0.0239(7) 0.0000(6) -0.0064(6) -0.0189(6)
C51 0.0198(6) 0.0282(7) 0.0244(7) 0.0004(5) -0.0032(5) -0.0082(6)
C52 0.0208(6) 0.0206(6) 0.0193(6) -0.0002(5) -0.0049(5) -0.0040(5)
C53 0.0357(8) 0.0308(7) 0.0190(6) -0.0012(5) 0.0005(5) -0.0153(6)
C54 0.0251(7) 0.0178(6) 0.0242(6) -0.0020(5) -0.0015(5) -0.0050(5)
C55 0.0207(6) 0.0172(6) 0.0171(6) -0.0010(5) -0.0028(5) -0.0065(5)
C56 0.0244(6) 0.0196(6) 0.0218(6) 0.0010(5) -0.0053(5) -0.0055(5)
C57 0.0331(7) 0.0203(7) 0.0253(7) 0.0036(5) -0.0048(6) -0.0079(6)
C58 0.0361(8) 0.0230(7) 0.0301(7) -0.0029(6) 0.0000(6) -0.0150(6)
C59 0.0271(7) 0.0285(7) 0.0269(7) -0.0045(6) -0.0039(5) -0.0146(6)
C60 0.0240(7) 0.0323(8) 0.0294(7) -0.0037(6) 0.0035(5) -0.0123(6)
C61 0.0302(7) 0.0288(7) 0.0214(6) -0.0074(5) 0.0032(5) -0.0113(6)
C62 0.0249(6) 0.0220(6) 0.0216(6) -0.0051(5) -0.0030(5) -0.0068(5)
C63 0.0392(8) 0.0332(8) 0.0195(7) 0.0024(6) -0.0021(6) -0.0177(7)
C64 0.0231(6) 0.0244(7) 0.0203(6) -0.0034(5) -0.0040(5) -0.0081(5)
O1S 0.0812(14) 0.0445(10) 0.0646(12) 0.0043(8) -0.0271(10) -0.0207(10)
C1S 0.0513(15) 0.0426(14) 0.088(2) -0.0142(14) -0.0228(14) 0.0062(12)
C2S 0.223(6) 0.053(2) 0.194(5) 0.029(3) -0.153(5) -0.038(3)
C3S 0.161(4) 0.0435(18) 0.148(4) -0.035(2) -0.103(4) 0.008(2)
C4S 0.0723(18) 0.0633(17) 0.0371(13) -0.0077(12) -0.0063(12) -0.0230(15)

loop_
_atom_type_symbol
_atom_type_description
_atom_type_scat_dispersion_real
_atom_type_scat_dispersion_imag
_atom_type_scat_source
C C 0.0181 0.0091 'International Tables Vol C Tables 4.2.6.8 and 6.1.1.4'
H H 0.0000 0.0000 'International Tables Vol C Tables 4.2.6.8 and 6.1.1.4'
N N 0.0311 0.0180 'International Tables Vol C Tables 4.2.6.8 and 6.1.1.4'
Si Si 0.2541 0.3302 'International Tables Vol C Tables 4.2.6.8 and 6.1.1.4'
O O 0.0492 0.0322 'International Tables Vol C Tables 4.2.6.8 and 6.1.1.4'

loop_
_geom_angle_atom_site_label_1
_geom_angle_atom_site_label_2
_geom_angle_atom_site_label_3
_geom_angle
_geom_angle_publ_flag
N2 Si1 N1 95.57(6) yes
N2 Si1 N6 118.74(7) yes
N1 Si1 N6 118.50(6) yes
N2 Si1 N3 119.41(6) yes
N1 Si1 N3 121.07(6) yes
N6 Si1 N3 85.98(7) yes
N8 Si2 N7 95.43(7) yes
N8 Si2 N12 118.17(6) yes
N7 Si2 N12 119.21(7) yes
N8 Si2 N9 119.73(7) yes
N7 Si2 N9 120.84(6) yes
N12 Si2 N9 85.92(6) yes
C4 N1 C5 123.30(10) ?
C4 N1 Si1 126.08(9) ?
C5 N1 Si1 110.46(8) ?
C8 N2 C9 116.90(10) ?
C8 N2 Si1 108.90(9) ?
C9 N2 Si1 132.43(9) ?
N4 N3 C23 111.37(10) ?
N4 N3 Si1 112.95(9) ?
C23 N3 Si1 135.57(9) ?
N5 N4 N3 114.01(11) ?
N4 N5 N6 113.50(11) ?
N5 N6 C13 112.52(11) ?
N5 N6 Si1 113.51(9) ?
C13 N6 Si1 133.94(9) ?
C36 N7 C37 122.63(10) ?
C36 N7 Si2 126.64(9) ?
C37 N7 Si2 110.64(9) ?
C40 N8 C41 116.67(10) ?
C40 N8 Si2 109.14(9) ?
C41 N8 Si2 132.80(9) ?
N10 N9 C45 111.21(10) ?
N10 N9 Si2 112.98(9) ?
C45 N9 Si2 135.80(9) ?
N11 N10 N9 114.14(11) ?
N10 N11 N12 113.69(11) ?
N11 N12 C55 111.99(11) ?
N11 N12 Si2 113.25(9) ?
C55 N12 Si2 134.75(9) ?
C4 C1 H1A 109.5 ?
C4 C1 H1B 109.5 ?
H1A C1 H1B 109.5 ?
C4 C1 H1C 109.5 ?
H1A C1 H1C 109.5 ?
H1B C1 H1C 109.5 ?
C4 C2 H2A 109.5 ?
C4 C2 H2B 109.5 ?
H2A C2 H2B 109.5 ?
C4 C2 H2C 109.5 ?
H2A C2 H2C 109.5 ?
H2B C2 H2C 109.5 ?
C4 C3 H3A 109.5 ?
C4 C3 H3B 109.5 ?
H3A C3 H3B 109.5 ?
C4 C3 H3C 109.5 ?
H3A C3 H3C 109.5 ?
H3B C3 H3C 109.5 ?
N1 C4 C1 110.00(11) ?
N1 C4 C2 112.97(11) ?
C1 C4 C2 105.36(12) ?
N1 C4 C3 112.36(11) ?
C1 C4 C3 107.39(11) ?
C2 C4 C3 108.38(11) ?
N1 C5 C8 105.06(10) ?
N1 C5 C6 115.31(11) ?
C8 C5 C6 106.46(11) ?
N1 C5 C7 113.49(11) ?
C8 C5 C7 107.44(11) ?
C6 C5 C7 108.52(11) ?
C5 C6 H6A 109.5 ?
C5 C6 H6B 109.5 ?
H6A C6 H6B 109.5 ?
C5 C6 H6C 109.5 ?
H6A C6 H6C 109.5 ?
H6B C6 H6C 109.5 ?
C5 C7 H7A 109.5 ?
C5 C7 H7B 109.5 ?
H7A C7 H7B 109.5 ?
C5 C7 H7C 109.5 ?
H7A C7 H7C 109.5 ?
H7B C7 H7C 109.5 ?
N2 C8 C5 108.66(11) ?
N2 C8 H8A 110.0 ?
C5 C8 H8A 110.0 ?
N2 C8 H8B 110.0 ?
C5 C8 H8B 110.0 ?
H8A C8 H8B 108.3 ?
N2 C9 C12 109.83(11) ?
N2 C9 C11 109.67(11) ?
C12 C9 C11 109.41(12) ?
N2 C9 C10 110.90(11) ?
C12 C9 C10 108.18(11) ?
C11 C9 C10 108.82(11) ?
C9 C10 H10A 109.5 ?
C9 C10 H10B 109.5 ?
H10A C10 H10B 109.5 ?
C9 C10 H10C 109.5 ?
H10A C10 H10C 109.5 ?
H10B C10 H10C 109.5 ?
C9 C11 H11A 109.5 ?
C9 C11 H11B 109.5 ?
H11A C11 H11B 109.5 ?
C9 C11 H11C 109.5 ?
H11A C11 H11C 109.5 ?
H11B C11 H11C 109.5 ?
C9 C12 H12A 109.5 ?
C9 C12 H12B 109.5 ?
H12A C12 H12B 109.5 ?
C9 C12 H12C 109.5 ?
H12A C12 H12C 109.5 ?
H12B C12 H12C 109.5 ?
N6 C13 C20 109.57(11) ?
N6 C13 C22 110.87(11) ?
C20 C13 C22 108.85(12) ?
N6 C13 C14 109.88(10) ?
C20 C13 C14 108.76(11) ?
C22 C13 C14 108.88(11) ?
C15 C14 C13 110.20(11) ?
C15 C14 H14A 109.6 ?
C13 C14 H14A 109.6 ?
C15 C14 H14B 109.6 ?
C13 C14 H14B 109.6 ?
H14A C14 H14B 108.1 ?
C21 C15 C16 109.80(13) ?
C21 C15 C14 109.37(12) ?
C16 C15 C14 109.33(12) ?
C21 C15 H15 109.4 ?
C16 C15 H15 109.4 ?
C14 C15 H15 109.4 ?
C17 C16 C15 108.97(12) ?
C17 C16 H16A 109.9 ?
C15 C16 H16A 109.9 ?
C17 C16 H16B 109.9 ?
C15 C16 H16B 109.9 ?
H16A C16 H16B 108.3 ?
C18 C17 C16 109.99(13) ?
C18 C17 C22 109.45(14) ?
C16 C17 C22 109.28(13) ?
C18 C17 H17 109.4 ?
C16 C17 H17 109.4 ?
C22 C17 H17 109.4 ?
C17 C18 C19 109.55(13) ?
C17 C18 H18A 109.8 ?
C19 C18 H18A 109.8 ?
C17 C18 H18B 109.8 ?
C19 C18 H18B 109.8 ?
H18A C18 H18B 108.2 ?
C18 C19 C21 109.09(13) ?
C18 C19 C20 109.50(12) ?
C21 C19 C20 109.85(12) ?
C18 C19 H19 109.5 ?
C21 C19 H19 109.5 ?
C20 C19 H19 109.5 ?
C13 C20 C19 109.94(12) ?
C13 C20 H20A 109.7 ?
C19 C20 H20A 109.7 ?
C13 C20 H20B 109.7 ?
C19 C20 H20B 109.7 ?
H20A C20 H20B 108.2 ?
C15 C21 C19 109.66(12) ?
C15 C21 H21A 109.7 ?
C19 C21 H21A 109.7 ?
C15 C21 H21B 109.7 ?
C19 C21 H21B 109.7 ?
H21A C21 H21B 108.2 ?
C17 C22 C13 110.00(11) ?
C17 C22 H22A 109.7 ?
C13 C22 H22A 109.7 ?
C17 C22 H22B 109.7 ?
C13 C22 H22B 109.7 ?
H22A C22 H22B 108.2 ?
N3 C23 C24 108.85(10) ?
N3 C23 C31 110.90(11) ?
C24 C23 C31 108.44(11) ?
N3 C23 C32 110.86(11) ?
C24 C23 C32 108.99(11) ?
C31 C23 C32 108.74(11) ?
C23 C24 C25 110.18(11) ?
C23 C24 H24A 109.6 ?
C25 C24 H24A 109.6 ?
C23 C24 H24B 109.6 ?
C25 C24 H24B 109.6 ?
H24A C24 H24B 108.1 ?
C26 C25 C30 109.59(11) ?
C26 C25 C24 109.51(11) ?
C30 C25 C24 109.55(11) ?
C26 C25 H25 109.4 ?
C30 C25 H25 109.4 ?
C24 C25 H25 109.4 ?
C25 C26 C27 109.29(12) ?
C25 C26 H26A 109.8 ?
C27 C26 H26A 109.8 ?
C25 C26 H26B 109.8 ?
C27 C26 H26B 109.8 ?
H26A C26 H26B 108.3 ?
C28 C27 C26 109.64(12) ?
C28 C27 C32 109.69(12) ?
C26 C27 C32 109.17(12) ?
C28 C27 H27 109.4 ?
C26 C27 H27 109.4 ?
C32 C27 H27 109.4 ?
C29 C28 C27 109.42(11) ?
C29 C28 H28A 109.8 ?
C27 C28 H28A 109.8 ?
C29 C28 H28B 109.8 ?
C27 C28 H28B 109.8 ?
H28A C28 H28B 108.2 ?
C30 C29 C28 109.53(12) ?
C30 C29 C31 109.47(11) ?
C28 C29 C31 109.67(12) ?
C30 C29 H29 109.4 ?
C28 C29 H29 109.4 ?
C31 C29 H29 109.4 ?
C29 C30 C25 109.19(11) ?
C29 C30 H30A 109.8 ?
C25 C30 H30A 109.8 ?
C29 C30 H30B 109.8 ?
C25 C30 H30B 109.8 ?
H30A C30 H30B 108.3 ?
C29 C31 C23 110.33(11) ?
C29 C31 H31A 109.6 ?
C23 C31 H31A 109.6 ?
C29 C31 H31B 109.6 ?
C23 C31 H31B 109.6 ?
H31A C31 H31B 108.1 ?
C27 C32 C23 110.03(11) ?
C27 C32 H32A 109.7 ?
C23 C32 H32A 109.7 ?
C27 C32 H32B 109.7 ?
C23 C32 H32B 109.7 ?
H32A C32 H32B 108.2 ?
C36 C33 H33A 109.5 ?
C36 C33 H33B 109.5 ?
H33A C33 H33B 109.5 ?
C36 C33 H33C 109.5 ?
H33A C33 H33C 109.5 ?
H33B C33 H33C 109.5 ?
C36 C34 H34A 109.5 ?
C36 C34 H34B 109.5 ?
H34A C34 H34B 109.5 ?
C36 C34 H34C 109.5 ?
H34A C34 H34C 109.5 ?
H34B C34 H34C 109.5 ?
C36 C35 H35A 109.5 ?
C36 C35 H35B 109.5 ?
H35A C35 H35B 109.5 ?
C36 C35 H35C 109.5 ?
H35A C35 H35C 109.5 ?
H35B C35 H35C 109.5 ?
N7 C36 C33 109.39(10) ?
N7 C36 C34 112.95(11) ?
C33 C36 C34 106.85(12) ?
N7 C36 C35 112.16(11) ?
C33 C36 C35 106.25(11) ?
C34 C36 C35 108.90(11) ?
N7 C37 C40 104.56(11) ?
N7 C37 C39 115.53(11) ?
C40 C37 C39 106.11(11) ?
N7 C37 C38 113.19(11) ?
C40 C37 C38 108.19(11) ?
C39 C37 C38 108.71(11) ?
C37 C38 H38A 109.5 ?
C37 C38 H38B 109.5 ?
H38A C38 H38B 109.5 ?
C37 C38 H38C 109.5 ?
H38A C38 H38C 109.5 ?
H38B C38 H38C 109.5 ?
C37 C39 H39A 109.5 ?
C37 C39 H39B 109.5 ?
H39A C39 H39B 109.5 ?
C37 C39 H39C 109.5 ?
H39A C39 H39C 109.5 ?
H39B C39 H39C 109.5 ?
N8 C40 C37 108.71(11) ?
N8 C40 H40A 109.9 ?
C37 C40 H40A 109.9 ?
N8 C40 H40B 109.9 ?
C37 C40 H40B 109.9 ?
H40A C40 H40B 108.3 ?
N8 C41 C44 110.14(11) ?
N8 C41 C43 111.01(11) ?
C44 C41 C43 108.33(12) ?
N8 C41 C42 108.87(11) ?
C44 C41 C42 109.40(12) ?
C43 C41 C42 109.07(12) ?
C41 C42 H42A 109.5 ?
C41 C42 H42B 109.5 ?
H42A C42 H42B 109.5 ?
C41 C42 H42C 109.5 ?
H42A C42 H42C 109.5 ?
H42B C42 H42C 109.5 ?
C41 C43 H43A 109.5 ?
C41 C43 H43B 109.5 ?
H43A C43 H43B 109.5 ?
C41 C43 H43C 109.5 ?
H43A C43 H43C 109.5 ?
H43B C43 H43C 109.5 ?
C41 C44 H44A 109.5 ?
C41 C44 H44B 109.5 ?
H44A C44 H44B 109.5 ?
C41 C44 H44C 109.5 ?
H44A C44 H44C 109.5 ?
H44B C44 H44C 109.5 ?
N9 C45 C52 109.10(11) ?
N9 C45 C46 110.81(10) ?
C52 C45 C46 108.89(11) ?
N9 C45 C54 110.96(11) ?
C52 C45 C54 108.68(11) ?
C46 C45 C54 108.36(11) ?
C45 C46 C47 110.09(11) ?
C45 C46 H46A 109.6 ?
C47 C46 H46A 109.6 ?
C45 C46 H46B 109.6 ?
C47 C46 H46B 109.6 ?
H46A C46 H46B 108.2 ?
C53 C47 C48 109.82(12) ?
C53 C47 C46 109.39(12) ?
C48 C47 C46 109.74(12) ?
C53 C47 H47 109.3 ?
C48 C47 H47 109.3 ?
C46 C47 H47 109.3 ?
C47 C48 C49 108.70(11) ?
C47 C48 H48A 109.9 ?
C49 C48 H48A 109.9 ?
C47 C48 H48B 109.9 ?
C49 C48 H48B 109.9 ?
H48A C48 H48B 108.3 ?
C50 C49 C54 109.78(12) ?
C50 C49 C48 109.51(12) ?
C54 C49 C48 109.81(12) ?
C50 C49 H49 109.2 ?
C54 C49 H49 109.2 ?
C48 C49 H49 109.2 ?
C49 C50 C51 109.55(11) ?
C49 C50 H50A 109.8 ?
C51 C50 H50A 109.8 ?
C49 C50 H50B 109.8 ?
C51 C50 H50B 109.8 ?
H50A C50 H50B 108.2 ?
C50 C51 C52 109.68(12) ?
C50 C51 C53 108.77(12) ?
C52 C51 C53 109.47(11) ?
C50 C51 H51 109.6 ?
C52 C51 H51 109.6 ?
C53 C51 H51 109.6 ?
C45 C52 C51 110.56(11) ?
C45 C52 H52A 109.5 ?
C51 C52 H52A 109.5 ?
C45 C52 H52B 109.5 ?
C51 C52 H52B 109.5 ?
H52A C52 H52B 108.1 ?
C47 C53 C51 109.53(11) ?
C47 C53 H53A 109.8 ?
C51 C53 H53A 109.8 ?
C47 C53 H53B 109.8 ?
C51 C53 H53B 109.8 ?
H53A C53 H53B 108.2 ?
C49 C54 C45 110.12(11) ?
C49 C54 H54A 109.6 ?
C45 C54 H54A 109.6 ?
C49 C54 H54B 109.6 ?
C45 C54 H54B 109.6 ?
H54A C54 H54B 108.2 ?
N12 C55 C56 109.98(11) ?
N12 C55 C64 110.30(10) ?
C56 C55 C64 108.66(11) ?
N12 C55 C62 110.36(11) ?
C56 C55 C62 109.07(11) ?
C64 C55 C62 108.42(11) ?
C55 C56 C57 109.98(12) ?
C55 C56 H56A 109.7 ?
C57 C56 H56A 109.7 ?
C55 C56 H56B 109.7 ?
C57 C56 H56B 109.7 ?
H56A C56 H56B 108.2 ?
C63 C57 C58 109.11(13) ?
C63 C57 C56 109.99(12) ?
C58 C57 C56 109.46(12) ?
C63 C57 H57 109.4 ?
C58 C57 H57 109.4 ?
C56 C57 H57 109.4 ?
C59 C58 C57 109.59(12) ?
C59 C58 H58A 109.8 ?
C57 C58 H58A 109.8 ?
C59 C58 H58B 109.8 ?
C57 C58 H58B 109.8 ?
H58A C58 H58B 108.2 ?
C58 C59 C64 109.29(12) ?
C58 C59 C60 109.59(12) ?
C64 C59 C60 109.32(12) ?
C58 C59 H59 109.5 ?
C64 C59 H59 109.5 ?
C60 C59 H59 109.5 ?
C59 C60 C61 109.22(12) ?
C59 C60 H60A 109.8 ?
C61 C60 H60A 109.8 ?
C59 C60 H60B 109.8 ?
C61 C60 H60B 109.8 ?
H60A C60 H60B 108.3 ?
C63 C61 C62 109.18(12) ?
C63 C61 C60 109.89(13) ?
C62 C61 C60 109.41(12) ?
C63 C61 H61 109.4 ?
C62 C61 H61 109.4 ?
C60 C61 H61 109.4 ?
C61 C62 C55 110.45(11) ?
C61 C62 H62A 109.6 ?
C55 C62 H62A 109.6 ?
C61 C62 H62B 109.6 ?
C55 C62 H62B 109.6 ?
H62A C62 H62B 108.1 ?
C61 C63 C57 109.42(12) ?
C61 C63 H63A 109.8 ?
C57 C63 H63A 109.8 ?
C61 C63 H63B 109.8 ?
C57 C63 H63B 109.8 ?
H63A C63 H63B 108.2 ?
C59 C64 C55 110.38(11) ?
C59 C64 H64A 109.6 ?
C55 C64 H64A 109.6 ?
C59 C64 H64B 109.6 ?
C55 C64 H64B 109.6 ?
H64A C64 H64B 108.1 ?
C4S O1S C1S 105.9(2) ?
O1S C1S C2S 104.9(3) ?
O1S C1S H1S1 110.8 ?
C2S C1S H1S1 110.8 ?
O1S C1S H1S2 110.8 ?
C2S C1S H1S2 110.8 ?
H1S1 C1S H1S2 108.8 ?
C1S C2S C3S 103.7(3) ?
C1S C2S H2S1 111.0 ?
C3S C2S H2S1 111.0 ?
C1S C2S H2S2 111.0 ?
C3S C2S H2S2 111.0 ?
H2S1 C2S H2S2 109.0 ?
C4S C3S C2S 99.6(3) ?
C4S C3S H3S1 111.9 ?
C2S C3S H3S1 111.9 ?
C4S C3S H3S2 111.9 ?
C2S C3S H3S2 111.9 ?
H3S1 C3S H3S2 109.6 ?
O1S C4S C3S 107.3(2) ?
O1S C4S H4S1 110.3 ?
C3S C4S H4S1 110.3 ?
O1S C4S H4S2 110.3 ?
C3S C4S H4S2 110.3 ?
H4S1 C4S H4S2 108.5 ?
C8S O2S C5S 104.9(11) ?
O2S C5S C6S 105.6(10) ?
O2S C5S H5S1 110.6 ?
C6S C5S H5S1 110.6 ?
O2S C5S H5S2 110.6 ?
C6S C5S H5S2 110.6 ?
H5S1 C5S H5S2 108.7 ?
C7S C6S C5S 91.2(9) ?
C7S C6S H6S1 113.4 ?
C5S C6S H6S1 113.4 ?
C7S C6S H6S2 113.4 ?
C5S C6S H6S2 113.4 ?
H6S1 C6S H6S2 110.7 ?
C8S C7S C6S 113.0(11) ?
C8S C7S H7S1 109.0 ?
C6S C7S H7S1 109.0 ?
C8S C7S H7S2 109.0 ?
C6S C7S H7S2 109.0 ?
H7S1 C7S H7S2 107.8 ?
C7S C8S O2S 104.6(11) ?
C7S C8S H8S1 110.8 ?
O2S C8S H8S1 110.8 ?
C7S C8S H8S2 110.8 ?
O2S C8S H8S2 110.8 ?
H8S1 C8S H8S2 108.9 ?

loop_
_geom_bond_atom_site_label_1
_geom_bond_atom_site_label_2
_geom_bond_distance
_geom_bond_publ_flag
Si1 N2 1.7017(15) yes
Si1 N1 1.7237(13) yes
Si1 N6 1.7461(15) yes
Si1 N3 1.7472(16) yes
Si2 N8 1.7018(15) yes
Si2 N7 1.7259(14) yes
Si2 N12 1.7516(16) yes
Si2 N9 1.7522(15) yes
N1 C4 1.4923(17) ?
N1 C5 1.5057(19) ?
N2 C8 1.4642(18) ?
N2 C9 1.4773(17) ?
N3 N4 1.3869(16) ?
N3 C23 1.4777(18) ?
N4 N5 1.2668(17) ?
N5 N6 1.3813(17) ?
N6 C13 1.4782(18) ?
N7 C36 1.4889(17) ?
N7 C37 1.5060(18) ?
N8 C40 1.4658(17) ?
N8 C41 1.4802(17) ?
N9 N10 1.3851(17) ?
N9 C45 1.4792(17) ?
N10 N11 1.2650(16) ?
N11 N12 1.3848(16) ?
N12 C55 1.4742(17) ?
C1 C4 1.532(2) ?
C1 H1A 0.9800 ?
C1 H1B 0.9800 ?
C1 H1C 0.9800 ?
C2 C4 1.539(2) ?
C2 H2A 0.9800 ?
C2 H2B 0.9800 ?
C2 H2C 0.9800 ?
C3 C4 1.5408(19) ?
C3 H3A 0.9800 ?
C3 H3B 0.9800 ?
C3 H3C 0.9800 ?
C5 C8 1.5316(19) ?
C5 C6 1.5350(19) ?
C5 C7 1.5427(19) ?
C6 H6A 0.9800 ?
C6 H6B 0.9800 ?
C6 H6C 0.9800 ?
C7 H7A 0.9800 ?
C7 H7B 0.9800 ?
C7 H7C 0.9800 ?
C8 H8A 0.9900 ?
C8 H8B 0.9900 ?
C9 C12 1.5212(19) ?
C9 C11 1.535(2) ?
C9 C10 1.543(2) ?
C10 H10A 0.9800 ?
C10 H10B 0.9800 ?
C10 H10C 0.9800 ?
C11 H11A 0.9800 ?
C11 H11B 0.9800 ?
C11 H11C 0.9800 ?
C12 H12A 0.9800 ?
C12 H12B 0.9800 ?
C12 H12C 0.9800 ?
C13 C20 1.530(2) ?
C13 C22 1.539(2) ?
C13 C14 1.5402(19) ?
C14 C15 1.536(2) ?
C14 H14A 0.9900 ?
C14 H14B 0.9900 ?
C15 C21 1.523(2) ?
C15 C16 1.535(2) ?
C15 H15 1.0000 ?
C16 C17 1.534(2) ?
C16 H16A 0.9900 ?
C16 H16B 0.9900 ?
C17 C18 1.526(3) ?
C17 C22 1.538(2) ?
C17 H17 1.0000 ?
C18 C19 1.528(2) ?
C18 H18A 0.9900 ?
C18 H18B 0.9900 ?
C19 C21 1.530(2) ?
C19 C20 1.539(2) ?
C19 H19 1.0000 ?
C20 H20A 0.9900 ?
C20 H20B 0.9900 ?
C21 H21A 0.9900 ?
C21 H21B 0.9900 ?
C22 H22A 0.9900 ?
C22 H22B 0.9900 ?
C23 C24 1.5336(19) ?
C23 C31 1.5399(19) ?
C23 C32 1.5407(18) ?
C24 C25 1.537(2) ?
C24 H24A 0.9900 ?
C24 H24B 0.9900 ?
C25 C26 1.532(2) ?
C25 C30 1.535(2) ?
C25 H25 1.0000 ?
C26 C27 1.534(2) ?
C26 H26A 0.9900 ?
C26 H26B 0.9900 ?
C27 C28 1.531(2) ?
C27 C32 1.539(2) ?
C27 H27 1.0000 ?
C28 C29 1.530(2) ?
C28 H28A 0.9900 ?
C28 H28B 0.9900 ?
C29 C30 1.529(2) ?
C29 C31 1.534(2) ?
C29 H29 1.0000 ?
C30 H30A 0.9900 ?
C30 H30B 0.9900 ?
C31 H31A 0.9900 ?
C31 H31B 0.9900 ?
C32 H32A 0.9900 ?
C32 H32B 0.9900 ?
C33 C36 1.533(2) ?
C33 H33A 0.9800 ?
C33 H33B 0.9800 ?
C33 H33C 0.9800 ?
C34 C36 1.537(2) ?
C34 H34A 0.9800 ?
C34 H34B 0.9800 ?
C34 H34C 0.9800 ?
C35 C36 1.5465(19) ?
C35 H35A 0.9800 ?
C35 H35B 0.9800 ?
C35 H35C 0.9800 ?
C37 C40 1.5355(19) ?
C37 C39 1.5364(19) ?
C37 C38 1.541(2) ?
C38 H38A 0.9800 ?
C38 H38B 0.9800 ?
C38 H38C 0.9800 ?
C39 H39A 0.9800 ?
C39 H39B 0.9800 ?
C39 H39C 0.9800 ?
C40 H40A 0.9900 ?
C40 H40B 0.9900 ?
C41 C44 1.524(2) ?
C41 C43 1.532(2) ?
C41 C42 1.540(2) ?
C42 H42A 0.9800 ?
C42 H42B 0.9800 ?
C42 H42C 0.9800 ?
C43 H43A 0.9800 ?
C43 H43B 0.9800 ?
C43 H43C 0.9800 ?
C44 H44A 0.9800 ?
C44 H44B 0.9800 ?
C44 H44C 0.9800 ?
C45 C52 1.531(2) ?
C45 C46 1.5386(18) ?
C45 C54 1.543(2) ?
C46 C47 1.539(2) ?
C46 H46A 0.9900 ?
C46 H46B 0.9900 ?
C47 C53 1.525(2) ?
C47 C48 1.532(2) ?
C47 H47 1.0000 ?
C48 C49 1.532(2) ?
C48 H48A 0.9900 ?
C48 H48B 0.9900 ?
C49 C50 1.529(2) ?
C49 C54 1.531(2) ?
C49 H49 1.0000 ?
C50 C51 1.529(2) ?
C50 H50A 0.9900 ?
C50 H50B 0.9900 ?
C51 C52 1.531(2) ?
C51 C53 1.536(2) ?
C51 H51 1.0000 ?
C52 H52A 0.9900 ?
C52 H52B 0.9900 ?
C53 H53A 0.9900 ?
C53 H53B 0.9900 ?
C54 H54A 0.9900 ?
C54 H54B 0.9900 ?
C55 C56 1.5302(19) ?
C55 C64 1.5425(19) ?
C55 C62 1.5437(19) ?
C56 C57 1.536(2) ?
C56 H56A 0.9900 ?
C56 H56B 0.9900 ?
C57 C63 1.535(2) ?
C57 C58 1.535(2) ?
C57 H57 1.0000 ?
C58 C59 1.531(2) ?
C58 H58A 0.9900 ?
C58 H58B 0.9900 ?
C59 C64 1.535(2) ?
C59 C60 1.536(2) ?
C59 H59 1.0000 ?
C60 C61 1.536(2) ?
C60 H60A 0.9900 ?
C60 H60B 0.9900 ?
C61 C63 1.531(2) ?
C61 C62 1.531(2) ?
C61 H61 1.0000 ?
C62 H62A 0.9900 ?
C62 H62B 0.9900 ?
C63 H63A 0.9900 ?
C63 H63B 0.9900 ?
C64 H64A 0.9900 ?
C64 H64B 0.9900 ?
O1S C4S 1.404(3) ?
O1S C1S 1.412(3) ?
C1S C2S 1.494(6) ?
C1S H1S1 0.9900 ?
C1S H1S2 0.9900 ?
C2S C3S 1.613(6) ?
C2S H2S1 0.9900 ?
C2S H2S2 0.9900 ?
C3S C4S 1.572(5) ?
C3S H3S1 0.9900 ?
C3S H3S2 0.9900 ?
C4S H4S1 0.9900 ?
C4S H4S2 0.9900 ?
O2S C8S 1.421(13) ?
O2S C5S 1.447(13) ?
C5S C6S 1.558(13) ?
C5S H5S1 0.9900 ?
C5S H5S2 0.9900 ?
C6S C7S 1.437(14) ?
C6S H6S1 0.9900 ?
C6S H6S2 0.9900 ?
C7S C8S 1.383(13) ?
C7S H7S1 0.9900 ?
C7S H7S2 0.9900 ?
C8S H8S1 0.9900 ?
C8S H8S2 0.9900 ?

loop_
_geom_torsion_atom_site_label_1
_geom_torsion_atom_site_label_2
_geom_torsion_atom_site_label_3
_geom_torsion_atom_site_label_4
_geom_torsion
N2 Si1 N1 C4 179.39(10)
N6 Si1 N1 C4 -53.54(12)
N3 Si1 N1 C4 49.99(12)
N2 Si1 N1 C5 3.81(8)
N6 Si1 N1 C5 130.88(9)
N3 Si1 N1 C5 -125.59(9)
N1 Si1 N2 C8 17.11(9)
N6 Si1 N2 C8 -109.78(10)
N3 Si1 N2 C8 147.67(8)
N1 Si1 N2 C9 -178.97(11)
N6 Si1 N2 C9 54.14(13)
N3 Si1 N2 C9 -48.41(13)
N2 Si1 N3 N4 122.99(9)
N1 Si1 N3 N4 -118.99(9)
N6 Si1 N3 N4 2.08(8)
N2 Si1 N3 C23 -61.32(13)
N1 Si1 N3 C23 56.70(13)
N6 Si1 N3 C23 177.77(11)
C23 N3 N4 N5 -178.70(10)
Si1 N3 N4 N5 -1.94(12)
N3 N4 N5 N6 0.47(14)
N4 N5 N6 C13 -177.33(10)
N4 N5 N6 Si1 1.20(13)
N2 Si1 N6 N5 -123.37(9)
N1 Si1 N6 N5 121.56(9)
N3 Si1 N6 N5 -1.85(8)
N2 Si1 N6 C13 54.73(13)
N1 Si1 N6 C13 -60.34(13)
N3 Si1 N6 C13 176.26(11)
N8 Si2 N7 C36 177.63(10)
N12 Si2 N7 C36 51.01(12)
N9 Si2 N7 C36 -52.81(12)
N8 Si2 N7 C37 -5.78(9)
N12 Si2 N7 C37 -132.40(9)
N9 Si2 N7 C37 123.78(9)
N7 Si2 N8 C40 -15.61(9)
N12 Si2 N8 C40 111.75(9)
N9 Si2 N8 C40 -145.95(8)
N7 Si2 N8 C41 178.71(11)
N12 Si2 N8 C41 -53.92(13)
N9 Si2 N8 C41 48.37(14)
N8 Si2 N9 N10 -121.20(9)
N7 Si2 N9 N10 120.91(9)
N12 Si2 N9 N10 -0.91(8)
N8 Si2 N9 C45 60.43(13)
N7 Si2 N9 C45 -57.46(13)
N12 Si2 N9 C45 -179.28(11)
C45 N9 N10 N11 179.27(10)
Si2 N9 N10 N11 0.49(13)
N9 N10 N11 N12 0.40(14)
N10 N11 N12 C55 179.58(10)
N10 N11 N12 Si2 -1.13(13)
N8 Si2 N12 N11 122.85(9)
N7 Si2 N12 N11 -122.17(9)
N9 Si2 N12 N11 1.12(8)
N8 Si2 N12 C55 -58.08(13)
N7 Si2 N12 C55 56.91(13)
N9 Si2 N12 C55 -179.80(11)
C5 N1 C4 C1 174.01(10)
Si1 N1 C4 C1 -1.04(14)
C5 N1 C4 C2 -68.58(15)
Si1 N1 C4 C2 116.37(11)
C5 N1 C4 C3 54.43(15)
Si1 N1 C4 C3 -120.62(11)
C4 N1 C5 C8 162.06(10)
Si1 N1 C5 C8 -22.21(11)
C4 N1 C5 C6 45.20(15)
Si1 N1 C5 C6 -139.07(9)
C4 N1 C5 C7 -80.86(14)
Si1 N1 C5 C7 94.87(11)
C9 N2 C8 C5 160.33(10)
Si1 N2 C8 C5 -32.92(12)
N1 C5 C8 N2 34.62(13)
C6 C5 C8 N2 157.38(11)
C7 C5 C8 N2 -86.52(13)
C8 N2 C9 C12 168.33(10)
Si1 N2 C9 C12 5.41(16)
C8 N2 C9 C11 -71.41(14)
Si1 N2 C9 C11 125.67(12)
C8 N2 C9 C10 48.80(15)
Si1 N2 C9 C10 -114.11(12)
N5 N6 C13 C20 179.29(10)
Si1 N6 C13 C20 1.17(15)
N5 N6 C13 C22 -60.55(14)
Si1 N6 C13 C22 121.33(12)
N5 N6 C13 C14 59.85(13)
Si1 N6 C13 C14 -118.27(12)
N6 C13 C14 C15 179.51(10)
C20 C13 C14 C15 59.58(14)
C22 C13 C14 C15 -58.89(14)
C13 C14 C15 C21 -60.09(14)
C13 C14 C15 C16 60.16(15)
C21 C15 C16 C17 59.25(15)
C14 C15 C16 C17 -60.74(16)
C15 C16 C17 C18 -59.19(16)
C15 C16 C17 C22 60.98(16)
C16 C17 C18 C19 60.09(15)
C22 C17 C18 C19 -59.97(15)
C17 C18 C19 C21 -60.18(15)
C17 C18 C19 C20 60.07(16)
N6 C13 C20 C19 -179.19(10)
C22 C13 C20 C19 59.42(14)
C14 C13 C20 C19 -59.07(14)
C18 C19 C20 C13 -60.16(15)
C21 C19 C20 C13 59.62(15)
C16 C15 C21 C19 -60.30(15)
C14 C15 C21 C19 59.66(14)
C18 C19 C21 C15 60.42(15)
C20 C19 C21 C15 -59.61(16)
C18 C17 C22 C13 59.90(15)
C16 C17 C22 C13 -60.60(16)
N6 C13 C22 C17 -179.98(11)
C20 C13 C22 C17 -59.39(15)
C14 C13 C22 C17 59.03(15)
N4 N3 C23 C24 179.38(9)
Si1 N3 C23 C24 3.64(15)
N4 N3 C23 C31 60.16(13)
Si1 N3 C23 C31 -115.58(12)
N4 N3 C23 C32 -60.74(13)
Si1 N3 C23 C32 123.52(12)
N3 C23 C24 C25 179.94(9)
C31 C23 C24 C25 -59.31(13)
C32 C23 C24 C25 58.92(13)
C23 C24 C25 C26 -59.94(14)
C23 C24 C25 C30 60.28(14)
C30 C25 C26 C27 -59.84(14)
C24 C25 C26 C27 60.36(14)
C25 C26 C27 C28 59.69(14)
C25 C26 C27 C32 -60.49(14)
C26 C27 C28 C29 -59.95(15)
C32 C27 C28 C29 59.92(15)
C27 C28 C29 C30 60.33(15)
C27 C28 C29 C31 -59.83(15)
C28 C29 C30 C25 -60.37(14)
C31 C29 C30 C25 59.91(14)
C26 C25 C30 C29 60.23(14)
C24 C25 C30 C29 -59.94(14)
C30 C29 C31 C23 -60.31(14)
C28 C29 C31 C23 59.89(14)
N3 C23 C31 C29 178.89(10)
C24 C23 C31 C29 59.43(13)
C32 C23 C31 C29 -58.96(14)
C28 C27 C32 C23 -59.92(14)
C26 C27 C32 C23 60.23(14)
N3 C23 C32 C27 -178.97(10)
C24 C23 C32 C27 -59.18(14)
C31 C23 C32 C27 58.86(14)
C37 N7 C36 C33 -168.27(11)
Si2 N7 C36 C33 7.95(15)
C37 N7 C36 C34 -49.40(16)
Si2 N7 C36 C34 126.81(11)
C37 N7 C36 C35 74.12(15)
Si2 N7 C36 C35 -109.67(12)
C36 N7 C37 C40 -159.33(10)
Si2 N7 C37 C40 23.91(11)
C36 N7 C37 C39 -43.12(16)
Si2 N7 C37 C39 140.13(10)
C36 N7 C37 C38 83.14(14)
Si2 N7 C37 C38 -93.62(11)
C41 N8 C40 C37 -159.42(10)
Si2 N8 C40 C37 32.30(12)
N7 C37 C40 N8 -35.21(13)
C39 C37 C40 N8 -157.80(10)
C38 C37 C40 N8 85.69(13)
C40 N8 C41 C44 -168.27(11)
Si2 N8 C41 C44 -3.43(17)
C40 N8 C41 C43 -48.30(15)
Si2 N8 C41 C43 116.54(13)
C40 N8 C41 C42 71.78(14)
Si2 N8 C41 C42 -123.38(12)
N10 N9 C45 C52 -175.20(9)
Si2 N9 C45 C52 3.19(15)
N10 N9 C45 C46 64.93(13)
Si2 N9 C45 C46 -116.68(12)
N10 N9 C45 C54 -55.49(13)
Si2 N9 C45 C54 122.90(12)
N9 C45 C46 C47 178.95(10)
C52 C45 C46 C47 58.96(15)
C54 C45 C46 C47 -59.09(15)
C45 C46 C47 C53 -60.07(15)
C45 C46 C47 C48 60.47(15)
C53 C47 C48 C49 60.14(14)
C46 C47 C48 C49 -60.15(15)
C47 C48 C49 C50 -60.23(15)
C47 C48 C49 C54 60.37(15)
C54 C49 C50 C51 -59.60(14)
C48 C49 C50 C51 61.02(14)
C49 C50 C51 C52 59.32(14)
C49 C50 C51 C53 -60.38(14)
N9 C45 C52 C51 -179.96(10)
C46 C45 C52 C51 -58.91(13)
C54 C45 C52 C51 58.93(14)
C50 C51 C52 C45 -59.72(14)
C53 C51 C52 C45 59.55(14)
C48 C47 C53 C51 -60.46(14)
C46 C47 C53 C51 60.04(15)
C50 C51 C53 C47 60.08(14)
C52 C51 C53 C47 -59.74(15)
C50 C49 C54 C45 59.76(14)
C48 C49 C54 C45 -60.68(15)
N9 C45 C54 C49 -178.84(10)
C52 C45 C54 C49 -58.89(14)
C46 C45 C54 C49 59.29(14)
N11 N12 C55 C56 -178.20(10)
Si2 N12 C55 C56 2.72(16)
N11 N12 C55 C64 -58.37(13)
Si2 N12 C55 C64 122.55(12)
N11 N12 C55 C62 61.42(13)
Si2 N12 C55 C62 -117.66(12)
N12 C55 C56 C57 -179.55(10)
C64 C55 C56 C57 59.62(13)
C62 C55 C56 C57 -58.39(14)
C55 C56 C57 C63 59.44(15)
C55 C56 C57 C58 -60.44(14)
C63 C57 C58 C59 -60.43(15)
C56 C57 C58 C59 59.99(15)
C57 C58 C59 C64 -59.50(14)
C57 C58 C59 C60 60.27(15)
C58 C59 C60 C61 -59.47(15)
C64 C59 C60 C61 60.28(15)
C59 C60 C61 C63 59.54(15)
C59 C60 C61 C62 -60.32(15)
C63 C61 C62 C55 -60.04(14)
C60 C61 C62 C55 60.25(15)
N12 C55 C62 C61 -179.88(10)
C56 C55 C62 C61 59.20(14)
C64 C55 C62 C61 -58.97(14)
C62 C61 C63 C57 59.90(15)
C60 C61 C63 C57 -60.10(15)
C58 C57 C63 C61 60.21(15)
C56 C57 C63 C61 -59.88(15)
C58 C59 C64 C55 59.65(14)
C60 C59 C64 C55 -60.29(15)
N12 C55 C64 C59 179.89(10)
C56 C55 C64 C59 -59.48(14)
C62 C55 C64 C59 58.94(14)
C4S O1S C1S C2S 45.3(4)
O1S C1S C2S C3S -33.3(5)
C1S C2S C3S C4S 10.7(5)
C1S O1S C4S C3S -37.8(3)
C2S C3S C4S O1S 15.3(4)
C8S O2S C5S C6S 29.5(17)
O2S C5S C6S C7S -41.5(15)
C5S C6S C7S C8S 42.6(16)
C6S C7S C8S O2S -28.4(19)
C5S O2S C8S C7S -2.9(18)
